data_4114546
loop_
_publ_author_name
'Arkadi Vigalok'
'Boris Rybtchinski'
'Yael Gozin'
'Tehila S. Koblenz'
'Yehoshoa Ben-David'
'Haim Rozenberg'
'David Milstein'

_publ_section_title
;
 Metal-Stabilized Phenoxonium Cation
;
_journal_name_full 'Journal of the American Chemical Society'
_journal_page_first 15692
_journal_page_last 15693
_journal_paper_doi 10.1021/ja0385639
_journal_volume 125
_journal_year 2003
_chemical_formula_sum 'C56 H100 B2 Cl6 F8 Ir2 N2 O4 P4'
_chemical_formula_weight 1759.98
_chemical_name_systematic
; 
 ? 
;
_space_group_IT_number 14
_symmetry_cell_setting monoclinic
_symmetry_space_group_name_Hall '-P 2yn'
_symmetry_space_group_name_H-M 'P 1 21/n 1'
_atom_sites_solution_hydrogens geom
_atom_sites_solution_primary direct
_atom_sites_solution_secondary difmap
_audit_creation_method SHELXL-97
_cell_angle_alpha 90.00
_cell_angle_beta 106.53(3)
_cell_angle_gamma 90.00
_cell_formula_units_Z 4
_cell_length_a 24.726(5)
_cell_length_b 11.706(2)
_cell_length_c 26.129(5)
_cell_measurement_temperature 120(2)
_cell_volume 7250(3)
_computing_structure_refinement 'SHELXL-97 (Sheldrick, 1997)'
_computing_structure_solution 'SHELXS-97 (Sheldrick, 1990)'
_diffrn_ambient_temperature 120(2)
_diffrn_measured_fraction_theta_full 0.996
_diffrn_measured_fraction_theta_max 0.996
_diffrn_radiation_monochromator graphite
_diffrn_radiation_source 'fine-focus sealed tube'
_diffrn_radiation_type MoK\a
_diffrn_radiation_wavelength 0.71073
_diffrn_reflns_av_R_equivalents 0.0000
_diffrn_reflns_av_sigmaI/netI 0.0591
_diffrn_reflns_limit_h_max 26
_diffrn_reflns_limit_h_min -27
_diffrn_reflns_limit_k_max 13
_diffrn_reflns_limit_k_min 0
_diffrn_reflns_limit_l_max 29
_diffrn_reflns_limit_l_min 0
_diffrn_reflns_number 10402
_diffrn_reflns_theta_full 23.29
_diffrn_reflns_theta_max 23.29
_diffrn_reflns_theta_min 2.92
_exptl_absorpt_coefficient_mu 4.039
_exptl_crystal_density_diffrn 1.612
_exptl_crystal_F_000 3520
_refine_diff_density_max 0.696
_refine_diff_density_min -0.633
_refine_diff_density_rms 0.115
_refine_ls_extinction_method none
_refine_ls_goodness_of_fit_ref 1.031
_refine_ls_hydrogen_treatment mixed
_refine_ls_matrix_type full
_refine_ls_number_parameters 813
_refine_ls_number_reflns 10402
_refine_ls_number_restraints 0
_refine_ls_restrained_S_all 1.031
_refine_ls_R_factor_all 0.0577
_refine_ls_R_factor_gt 0.0357
_refine_ls_shift/su_max 0.013
_refine_ls_shift/su_mean 0.001
_refine_ls_structure_factor_coef Fsqd
_refine_ls_weighting_details 'calc w=1/[\s^2^(Fo^2^)+(0.0202P)^2^+1.8158P] where P=(Fo^2^+2Fc^2^)/3'
_refine_ls_weighting_scheme calc
_refine_ls_wR_factor_gt 0.0613
_refine_ls_wR_factor_ref 0.0656
_reflns_number_gt 7899
_reflns_number_total 10402
_reflns_threshold_expression >2sigma(I)
_cod_data_source_file ja0385639si20030917_031711.cif
_cod_data_source_block m357
_cod_original_cell_volume 7250(2)
_cod_database_code 4114546

loop_
_symmetry_equiv_pos_as_xyz
'x, y, z'
'-x+1/2, y+1/2, -z+1/2'
'-x, -y, -z'
'x-1/2, -y-1/2, z-1/2'

loop_
_atom_site_label
_atom_site_type_symbol
_atom_site_fract_x
_atom_site_fract_y
_atom_site_fract_z
_atom_site_U_iso_or_equiv
_atom_site_adp_type
_atom_site_occupancy
_atom_site_symmetry_multiplicity
_atom_site_calc_flag
_atom_site_refinement_flags
_atom_site_disorder_assembly
_atom_site_disorder_group
Ir1 Ir 0.117211(9) 0.310821(17) 0.145886(7) 0.01651(7) Uani 1 1 d . . .
N1 N 0.16967(19) 0.1949(4) 0.12920(15) 0.0173(11) Uani 1 1 d . . .
C2 C 0.1971(3) 0.1310(5) 0.1160(2) 0.0218(14) Uani 1 1 d . . .
C3 C 0.2315(3) 0.0470(5) 0.0985(2) 0.0415(18) Uani 1 1 d . . .
H3A H 0.2597 0.0156 0.1296 0.062 Uiso 1 1 calc R . .
H3B H 0.2506 0.0838 0.0747 0.062 Uiso 1 1 calc R . .
H3C H 0.2073 -0.0148 0.0793 0.062 Uiso 1 1 calc R . .
Cl2 Cl 0.16412(6) 0.27286(11) 0.23722(5) 0.0245(4) Uani 1 1 d . . .
P4 P 0.04204(6) 0.18041(11) 0.14460(5) 0.0182(3) Uani 1 1 d . . .
C41 C 0.0150(3) 0.1789(4) 0.2047(2) 0.0287(15) Uani 1 1 d . . .
C42 C 0.0190(3) 0.3010(4) 0.2276(2) 0.0371(17) Uani 1 1 d . . .
H42A H 0.0077 0.3006 0.2606 0.056 Uiso 1 1 calc R . .
H42B H -0.0060 0.3517 0.2015 0.056 Uiso 1 1 calc R . .
H42C H 0.0580 0.3283 0.2352 0.056 Uiso 1 1 calc R . .
C43 C -0.0481(3) 0.1440(5) 0.1906(2) 0.0460(19) Uani 1 1 d . . .
H43A H -0.0612 0.1499 0.2225 0.069 Uiso 1 1 calc R . .
H43B H -0.0523 0.0651 0.1775 0.069 Uiso 1 1 calc R . .
H43C H -0.0704 0.1950 0.1628 0.069 Uiso 1 1 calc R . .
C44 C 0.0502(3) 0.0986(5) 0.24747(19) 0.0367(17) Uani 1 1 d . . .
H44A H 0.0901 0.1197 0.2557 0.055 Uiso 1 1 calc R . .
H44B H 0.0452 0.0198 0.2343 0.055 Uiso 1 1 calc R . .
H44C H 0.0379 0.1047 0.2799 0.055 Uiso 1 1 calc R . .
C45 C 0.0490(2) 0.0317(4) 0.12079(19) 0.0221(14) Uani 1 1 d . . .
C46 C -0.0026(3) -0.0459(4) 0.1158(2) 0.0337(16) Uani 1 1 d . . .
H46A H 0.0020 -0.1169 0.0977 0.050 Uiso 1 1 calc R . .
H46B H -0.0368 -0.0065 0.0951 0.050 Uiso 1 1 calc R . .
H46C H -0.0058 -0.0635 0.1515 0.050 Uiso 1 1 calc R . .
C47 C 0.0562(2) 0.0448(4) 0.06407(19) 0.0276(15) Uani 1 1 d . . .
H47A H 0.0847 0.1031 0.0646 0.041 Uiso 1 1 calc R . .
H47B H 0.0201 0.0677 0.0392 0.041 Uiso 1 1 calc R . .
H47C H 0.0681 -0.0283 0.0526 0.041 Uiso 1 1 calc R . .
C48 C 0.1013(3) -0.0266(4) 0.15749(19) 0.0273(15) Uani 1 1 d . . .
H48A H 0.0915 -0.0620 0.1877 0.041 Uiso 1 1 calc R . .
H48B H 0.1311 0.0303 0.1708 0.041 Uiso 1 1 calc R . .
H48C H 0.1148 -0.0855 0.1374 0.041 Uiso 1 1 calc R . .
P5 P 0.17325(6) 0.47664(11) 0.14447(5) 0.0187(4) Uani 1 1 d . . .
C51 C 0.1852(2) 0.5765(4) 0.2032(2) 0.0247(14) Uani 1 1 d . . .
C52 C 0.1332(2) 0.5731(5) 0.2243(2) 0.0331(16) Uani 1 1 d . . .
H52A H 0.1282 0.4955 0.2362 0.050 Uiso 1 1 calc R . .
H52B H 0.0997 0.5956 0.1958 0.050 Uiso 1 1 calc R . .
H52C H 0.1387 0.6261 0.2544 0.050 Uiso 1 1 calc R . .
C53 C 0.1924(3) 0.7017(4) 0.1866(2) 0.0372(17) Uani 1 1 d . . .
H53A H 0.1965 0.7522 0.2174 0.056 Uiso 1 1 calc R . .
H53B H 0.1592 0.7246 0.1578 0.056 Uiso 1 1 calc R . .
H53C H 0.2262 0.7075 0.1742 0.056 Uiso 1 1 calc R . .
C54 C 0.2371(2) 0.5403(5) 0.24828(19) 0.0354(16) Uani 1 1 d . . .
H54A H 0.2710 0.5480 0.2362 0.053 Uiso 1 1 calc R . .
H54B H 0.2329 0.4606 0.2579 0.053 Uiso 1 1 calc R . .
H54C H 0.2406 0.5893 0.2795 0.053 Uiso 1 1 calc R . .
C55 C 0.2388(2) 0.4569(4) 0.1236(2) 0.0243(14) Uani 1 1 d . . .
C56 C 0.2207(3) 0.4065(5) 0.0668(2) 0.0334(16) Uani 1 1 d . . .
H56A H 0.2542 0.3824 0.0567 0.050 Uiso 1 1 calc R . .
H56B H 0.2003 0.4646 0.0416 0.050 Uiso 1 1 calc R . .
H56C H 0.1961 0.3405 0.0659 0.050 Uiso 1 1 calc R . .
C57 C 0.2794(2) 0.3734(4) 0.1614(2) 0.0314(15) Uani 1 1 d . . .
H57A H 0.2581 0.3078 0.1686 0.047 Uiso 1 1 calc R . .
H57B H 0.2980 0.4124 0.1950 0.047 Uiso 1 1 calc R . .
H57C H 0.3079 0.3470 0.1446 0.047 Uiso 1 1 calc R . .
C58 C 0.2719(3) 0.5682(5) 0.1208(2) 0.0394(17) Uani 1 1 d . . .
H58A H 0.3029 0.5513 0.1056 0.059 Uiso 1 1 calc R . .
H58B H 0.2871 0.5996 0.1568 0.059 Uiso 1 1 calc R . .
H58C H 0.2464 0.6241 0.0982 0.059 Uiso 1 1 calc R . .
O6 O 0.05403(15) 0.4300(3) 0.13765(12) 0.0179(9) Uani 1 1 d . . .
C6 C 0.0519(2) 0.4022(4) 0.08665(18) 0.0152(13) Uani 1 1 d . . .
C10 C -0.0160(2) 0.2457(4) 0.09167(18) 0.0202(14) Uani 1 1 d . . .
H10A H -0.0397 0.1858 0.0693 0.024 Uiso 1 1 calc R . .
H10B H -0.0401 0.2934 0.1075 0.024 Uiso 1 1 calc R . .
C11 C 0.0118(2) 0.3176(4) 0.05884(19) 0.0182(13) Uani 1 1 d . . .
C12 C 0.0024(2) 0.3047(4) 0.00453(19) 0.0204(13) Uani 1 1 d . . .
H12 H -0.0243 0.2503 -0.0145 0.025 Uiso 1 1 calc R . .
C13 C 0.0325(2) 0.3724(4) -0.02270(19) 0.0217(14) Uani 1 1 d . . .
O13 O 0.01779(16) 0.3541(3) -0.07593(12) 0.0288(10) Uani 1 1 d . . .
C131 C 0.0491(3) 0.4126(5) -0.1070(2) 0.0361(17) Uani 1 1 d . . .
H13A H 0.0499 0.4946 -0.0993 0.054 Uiso 1 1 calc R . .
H13B H 0.0309 0.3997 -0.1450 0.054 Uiso 1 1 calc R . .
H13C H 0.0878 0.3830 -0.0976 0.054 Uiso 1 1 calc R . .
C14 C 0.0730(2) 0.4490(4) 0.00367(19) 0.0197(13) Uani 1 1 d . . .
H14 H 0.0945 0.4896 -0.0153 0.024 Uiso 1 1 calc R . .
C15 C 0.0825(2) 0.4670(4) 0.05815(19) 0.0166(13) Uani 1 1 d . . .
C16 C 0.1232(2) 0.5549(4) 0.08985(19) 0.0216(14) Uani 1 1 d . . .
H16A H 0.1028 0.6135 0.1044 0.026 Uiso 1 1 calc R . .
H16B H 0.1435 0.5931 0.0669 0.026 Uiso 1 1 calc R . .
Ir1A Ir 0.622436(9) 0.323833(17) 0.136153(8) 0.01860(7) Uani 1 1 d . . .
N1A N 0.67090(19) 0.1987(4) 0.12103(17) 0.0221(11) Uani 1 1 d . . .
C2A C 0.6946(3) 0.1264(5) 0.1091(2) 0.0320(16) Uani 1 1 d . . .
C3A C 0.7260(3) 0.0330(5) 0.0939(3) 0.053(2) Uani 1 1 d . . .
H3A1 H 0.7497 -0.0042 0.1261 0.079 Uiso 1 1 calc R . .
H3A2 H 0.7499 0.0633 0.0729 0.079 Uiso 1 1 calc R . .
H3A3 H 0.6995 -0.0228 0.0725 0.079 Uiso 1 1 calc R . .
Cl2A Cl 0.67890(6) 0.30729(11) 0.22606(5) 0.0301(4) Uani 1 1 d . . .
P4A P 0.54967(6) 0.20164(11) 0.14968(5) 0.0183(3) Uani 1 1 d . . .
C41A C 0.5307(2) 0.2215(5) 0.21413(19) 0.0242(14) Uani 1 1 d . . .
C42A C 0.5396(3) 0.3483(4) 0.2300(2) 0.0329(16) Uani 1 1 d . . .
H42D H 0.5319 0.3602 0.2644 0.049 Uiso 1 1 calc R . .
H42E H 0.5140 0.3955 0.2027 0.049 Uiso 1 1 calc R . .
H42F H 0.5787 0.3699 0.2331 0.049 Uiso 1 1 calc R . .
C43A C 0.4693(3) 0.1912(5) 0.2087(2) 0.0483(19) Uani 1 1 d . . .
H43D H 0.4632 0.1097 0.2006 0.073 Uiso 1 1 calc R . .
H43E H 0.4445 0.2363 0.1798 0.073 Uiso 1 1 calc R . .
H43F H 0.4607 0.2082 0.2423 0.073 Uiso 1 1 calc R . .
C44A C 0.5702(3) 0.1497(5) 0.25877(19) 0.0393(18) Uani 1 1 d . . .
H44D H 0.5671 0.1755 0.2935 0.059 Uiso 1 1 calc R . .
H44E H 0.6092 0.1588 0.2575 0.059 Uiso 1 1 calc R . .
H44F H 0.5594 0.0690 0.2537 0.059 Uiso 1 1 calc R . .
C45A C 0.5519(2) 0.0468(4) 0.13313(19) 0.0235(14) Uani 1 1 d . . .
C46A C 0.5004(3) -0.0218(5) 0.1379(2) 0.0395(17) Uani 1 1 d . . .
H46D H 0.5018 -0.0991 0.1240 0.059 Uiso 1 1 calc R . .
H46E H 0.4657 0.0162 0.1173 0.059 Uiso 1 1 calc R . .
H46F H 0.5009 -0.0261 0.1755 0.059 Uiso 1 1 calc R . .
C47A C 0.5517(2) 0.0406(4) 0.07356(18) 0.0304(16) Uani 1 1 d . . .
H47D H 0.5807 0.0918 0.0677 0.046 Uiso 1 1 calc R . .
H47E H 0.5146 0.0640 0.0507 0.046 Uiso 1 1 calc R . .
H47F H 0.5596 -0.0379 0.0648 0.046 Uiso 1 1 calc R . .
C48A C 0.6058(3) -0.0092(4) 0.1686(2) 0.0337(16) Uani 1 1 d . . .
H48D H 0.6004 -0.0286 0.2033 0.051 Uiso 1 1 calc R . .
H48E H 0.6375 0.0442 0.1737 0.051 Uiso 1 1 calc R . .
H48F H 0.6139 -0.0788 0.1513 0.051 Uiso 1 1 calc R . .
P5A P 0.67621(7) 0.48231(12) 0.11951(6) 0.0226(4) Uani 1 1 d . . .
C51A C 0.6966(2) 0.5939(4) 0.1730(2) 0.0277(15) Uani 1 1 d . . .
C52A C 0.6492(3) 0.6035(5) 0.2007(2) 0.0394(18) Uani 1 1 d . . .
H52D H 0.6451 0.5303 0.2174 0.059 Uiso 1 1 calc R . .
H52E H 0.6136 0.6232 0.1742 0.059 Uiso 1 1 calc R . .
H52F H 0.6589 0.6632 0.2281 0.059 Uiso 1 1 calc R . .
C53A C 0.7030(3) 0.7138(4) 0.1502(2) 0.0388(17) Uani 1 1 d . . .
H53D H 0.7110 0.7701 0.1791 0.058 Uiso 1 1 calc R . .
H53E H 0.6679 0.7343 0.1232 0.058 Uiso 1 1 calc R . .
H53F H 0.7341 0.7126 0.1339 0.058 Uiso 1 1 calc R . .
C54A C 0.7515(3) 0.5615(5) 0.2150(2) 0.0420(18) Uani 1 1 d . . .
H54D H 0.7582 0.6145 0.2452 0.063 Uiso 1 1 calc R . .
H54E H 0.7829 0.5656 0.1992 0.063 Uiso 1 1 calc R . .
H54F H 0.7484 0.4835 0.2275 0.063 Uiso 1 1 calc R . .
C55A C 0.7364(2) 0.4504(5) 0.0913(2) 0.0308(15) Uani 1 1 d . . .
C56A C 0.7109(2) 0.3878(5) 0.0384(2) 0.0349(16) Uani 1 1 d . . .
H56D H 0.7412 0.3559 0.0255 0.052 Uiso 1 1 calc R . .
H56E H 0.6886 0.4416 0.0119 0.052 Uiso 1 1 calc R . .
H56F H 0.6864 0.3260 0.0440 0.052 Uiso 1 1 calc R . .
C57A C 0.7797(2) 0.3727(5) 0.1298(2) 0.0370(16) Uani 1 1 d . . .
H57D H 0.8042 0.3372 0.1107 0.056 Uiso 1 1 calc R . .
H57E H 0.7598 0.3131 0.1436 0.056 Uiso 1 1 calc R . .
H57F H 0.8026 0.4184 0.1595 0.056 Uiso 1 1 calc R . .
C58A C 0.7676(3) 0.5557(5) 0.0789(2) 0.0418(17) Uani 1 1 d . . .
H58D H 0.7896 0.5909 0.1124 0.063 Uiso 1 1 calc R . .
H58E H 0.7401 0.6110 0.0584 0.063 Uiso 1 1 calc R . .
H58F H 0.7929 0.5325 0.0580 0.063 Uiso 1 1 calc R . .
O6A O 0.56112(14) 0.4473(3) 0.12802(12) 0.0169(9) Uani 1 1 d . . .
C6A C 0.5522(2) 0.4071(4) 0.07760(19) 0.0158(13) Uani 1 1 d . . .
C10A C 0.4880(2) 0.2597(4) 0.09899(18) 0.0197(14) Uani 1 1 d . . .
H10C H 0.4620 0.1974 0.0820 0.024 Uiso 1 1 calc R . .
H10D H 0.4674 0.3145 0.1154 0.024 Uiso 1 1 calc R . .
C11A C 0.5113(2) 0.3193(4) 0.05811(18) 0.0160(13) Uani 1 1 d . . .
C12A C 0.4964(2) 0.2916(4) 0.00532(19) 0.0210(14) Uani 1 1 d . . .
H12A H 0.4690 0.2337 -0.0078 0.025 Uiso 1 1 calc R . .
C13A C 0.5209(2) 0.3477(4) -0.02963(19) 0.0183(13) Uani 1 1 d . . .
O13A O 0.50152(16) 0.3134(3) -0.08108(12) 0.0273(10) Uani 1 1 d . . .
C132 C 0.5274(3) 0.3582(5) -0.11970(19) 0.0317(16) Uani 1 1 d . . .
H13D H 0.5194 0.4401 -0.1245 0.048 Uiso 1 1 calc R . .
H13E H 0.5121 0.3187 -0.1538 0.048 Uiso 1 1 calc R . .
H13F H 0.5682 0.3463 -0.1071 0.048 Uiso 1 1 calc R . .
C14A C 0.5628(2) 0.4306(4) -0.01122(19) 0.0210(14) Uani 1 1 d . . .
H14A H 0.5803 0.4656 -0.0352 0.025 Uiso 1 1 calc R . .
C15A C 0.5784(2) 0.4612(4) 0.04242(19) 0.0154(13) Uani 1 1 d . . .
C16A C 0.6219(2) 0.5516(4) 0.06529(19) 0.0236(14) Uani 1 1 d . . .
H16C H 0.6046 0.6164 0.0793 0.028 Uiso 1 1 calc R . .
H16D H 0.6385 0.5806 0.0376 0.028 Uiso 1 1 calc R . .
B1 B 0.3419(3) 0.2079(6) 0.0306(3) 0.0361(19) Uani 1 1 d . . .
F11 F 0.35070(15) 0.3253(3) 0.03740(12) 0.0438(9) Uani 1 1 d . . .
F12 F 0.28595(16) 0.1832(3) 0.00788(14) 0.0598(11) Uani 1 1 d . . .
F13 F 0.35848(17) 0.1577(3) 0.08111(14) 0.0630(12) Uani 1 1 d . . .
F14 F 0.37427(16) 0.1653(3) 0.00033(15) 0.0593(11) Uani 1 1 d . . .
Cl10 Cl 0.61753(7) 0.15179(12) -0.03130(5) 0.0377(4) Uani 1 1 d . . .
C100 C 0.6658(3) 0.1093(5) -0.0661(2) 0.0371(17) Uani 1 1 d . . .
H10E H 0.6692 0.0250 -0.0649 0.045 Uiso 1 1 calc R . .
H10F H 0.7034 0.1416 -0.0481 0.045 Uiso 1 1 calc R . .
Cl11 Cl 0.64501(7) 0.15442(13) -0.13356(5) 0.0408(4) Uani 1 1 d . . .
C200 C 0.1672(2) 0.1113(4) -0.06257(18) 0.0292(15) Uani 1 1 d . . .
H20A H 0.1604 0.0286 -0.0594 0.035 Uiso 1 1 calc R . .
H20B H 0.2082 0.1251 -0.0479 0.035 Uiso 1 1 calc R . .
Cl20 Cl 0.13076(7) 0.18878(12) -0.02512(5) 0.0373(4) Uani 1 1 d . . .
Cl21 Cl 0.14563(7) 0.15068(13) -0.13099(5) 0.0373(4) Uani 1 1 d . . .
B2 B -0.1626(4) 0.2045(6) 0.0053(3) 0.038(2) Uani 1 1 d . . .
F21 F -0.14671(15) 0.3137(3) 0.02110(12) 0.0446(9) Uani 1 1 d . A .
F22A F -0.1224(9) 0.1678(16) -0.0122(10) 0.075(7) Uani 0.422(18) 1 d P A 1
F23A F -0.1524(10) 0.1570(8) 0.0597(5) 0.079(6) Uani 0.422(18) 1 d P A 1
F24A F -0.2138(5) 0.1890(14) -0.0168(8) 0.075(8) Uani 0.422(18) 1 d P A 1
F22B F -0.1218(5) 0.1210(10) 0.0074(5) 0.047(3) Uani 0.578(18) 1 d P A 2
F23B F -0.2018(6) 0.1560(6) 0.0275(6) 0.074(5) Uani 0.578(18) 1 d P A 2
F24B F -0.1921(6) 0.2094(7) -0.0512(4) 0.088(5) Uani 0.578(18) 1 d P A 2

loop_
_atom_site_aniso_label
_atom_site_aniso_U_11
_atom_site_aniso_U_22
_atom_site_aniso_U_33
_atom_site_aniso_U_23
_atom_site_aniso_U_13
_atom_site_aniso_U_12
Ir1 0.01772(15) 0.01618(13) 0.01433(12) -0.00077(10) 0.00243(10) 0.00240(11)
N1 0.020(3) 0.015(3) 0.016(2) 0.001(2) 0.005(2) 0.001(2)
C2 0.023(4) 0.023(3) 0.017(3) 0.008(3) 0.002(3) -0.002(3)
C3 0.048(5) 0.035(4) 0.046(4) -0.003(3) 0.022(4) 0.019(4)
Cl2 0.0307(10) 0.0266(8) 0.0120(6) 0.0000(6) -0.0009(6) 0.0046(7)
P4 0.0218(10) 0.0176(8) 0.0159(7) -0.0021(6) 0.0066(7) -0.0015(7)
C41 0.040(4) 0.025(3) 0.027(3) 0.007(3) 0.019(3) -0.003(3)
C42 0.048(5) 0.039(4) 0.036(3) -0.003(3) 0.030(3) 0.000(3)
C43 0.055(6) 0.045(4) 0.052(4) -0.003(3) 0.038(4) -0.008(4)
C44 0.059(5) 0.034(4) 0.025(3) 0.001(3) 0.023(3) -0.006(3)
C45 0.026(4) 0.018(3) 0.021(3) 0.000(3) 0.006(3) -0.001(3)
C46 0.038(5) 0.024(3) 0.043(4) -0.004(3) 0.018(3) -0.007(3)
C47 0.034(4) 0.019(3) 0.030(3) -0.008(3) 0.009(3) 0.000(3)
C48 0.046(5) 0.018(3) 0.020(3) 0.001(3) 0.013(3) 0.000(3)
P5 0.0154(9) 0.0168(8) 0.0214(8) -0.0019(6) 0.0012(7) 0.0007(7)
C51 0.024(4) 0.020(3) 0.027(3) -0.009(3) 0.002(3) -0.003(3)
C52 0.032(4) 0.031(4) 0.033(3) -0.019(3) 0.005(3) 0.001(3)
C53 0.041(5) 0.018(3) 0.043(4) -0.006(3) -0.003(3) 0.001(3)
C54 0.030(4) 0.039(4) 0.028(3) -0.005(3) -0.006(3) -0.011(3)
C55 0.014(4) 0.025(3) 0.034(3) 0.001(3) 0.006(3) -0.004(3)
C56 0.036(5) 0.032(4) 0.039(4) 0.010(3) 0.023(3) 0.010(3)
C57 0.024(4) 0.029(3) 0.038(3) 0.001(3) 0.004(3) 0.007(3)
C58 0.023(4) 0.044(4) 0.054(4) 0.002(3) 0.016(3) -0.004(3)
O6 0.019(2) 0.015(2) 0.0192(19) -0.0014(16) 0.0049(17) 0.0071(17)
C6 0.016(4) 0.012(3) 0.014(3) 0.000(2) -0.002(3) 0.008(3)
C10 0.015(4) 0.020(3) 0.023(3) 0.000(3) 0.003(3) 0.003(3)
C11 0.007(3) 0.021(3) 0.025(3) 0.001(3) 0.002(3) 0.005(3)
C12 0.015(4) 0.019(3) 0.020(3) -0.009(3) -0.006(3) 0.001(3)
C13 0.026(4) 0.023(3) 0.014(3) 0.000(3) 0.003(3) 0.016(3)
O13 0.036(3) 0.036(2) 0.0118(19) -0.0028(17) 0.0034(19) 0.013(2)
C131 0.040(5) 0.054(4) 0.018(3) 0.010(3) 0.014(3) 0.022(4)
C14 0.017(4) 0.021(3) 0.021(3) 0.006(3) 0.005(3) 0.011(3)
C15 0.019(4) 0.010(3) 0.021(3) 0.008(2) 0.007(3) 0.007(3)
C16 0.024(4) 0.013(3) 0.029(3) 0.000(3) 0.008(3) 0.001(3)
Ir1A 0.01859(16) 0.01579(13) 0.02008(12) -0.00030(10) 0.00331(10) 0.00210(11)
N1A 0.018(3) 0.017(3) 0.032(3) 0.008(2) 0.008(2) -0.001(2)
C2A 0.027(4) 0.023(4) 0.048(4) 0.005(3) 0.014(3) 0.007(3)
C3A 0.052(6) 0.031(4) 0.091(5) 0.001(4) 0.045(5) 0.018(4)
Cl2A 0.0312(10) 0.0284(8) 0.0213(7) 0.0047(7) -0.0076(7) 0.0029(7)
P4A 0.0224(10) 0.0182(8) 0.0150(7) 0.0013(6) 0.0066(7) 0.0003(7)
C41A 0.031(4) 0.032(4) 0.014(3) 0.001(3) 0.015(3) -0.003(3)
C42A 0.046(5) 0.038(4) 0.021(3) -0.002(3) 0.020(3) 0.005(3)
C43A 0.049(5) 0.069(5) 0.038(4) -0.002(4) 0.029(4) -0.013(4)
C44A 0.064(5) 0.035(4) 0.019(3) 0.003(3) 0.012(3) -0.001(4)
C45A 0.028(4) 0.016(3) 0.025(3) -0.002(3) 0.005(3) -0.005(3)
C46A 0.046(5) 0.033(4) 0.036(4) 0.006(3) 0.006(3) -0.011(3)
C47A 0.033(4) 0.027(3) 0.025(3) -0.008(3) -0.003(3) -0.005(3)
C48A 0.048(5) 0.021(3) 0.035(3) 0.009(3) 0.016(3) 0.006(3)
P5A 0.0171(10) 0.0187(8) 0.0310(8) -0.0002(7) 0.0053(7) -0.0011(7)
C51A 0.020(4) 0.017(3) 0.042(4) -0.003(3) 0.002(3) -0.002(3)
C52A 0.054(5) 0.024(4) 0.036(4) -0.010(3) 0.007(4) -0.003(3)
C53A 0.038(5) 0.021(3) 0.050(4) -0.003(3) 0.000(3) -0.006(3)
C54A 0.035(5) 0.030(4) 0.049(4) -0.006(3) -0.007(3) -0.004(3)
C55A 0.018(4) 0.033(4) 0.042(4) 0.002(3) 0.008(3) -0.002(3)
C56A 0.027(4) 0.040(4) 0.043(4) 0.004(3) 0.019(3) 0.002(3)
C57A 0.017(4) 0.037(4) 0.052(4) 0.001(3) 0.003(3) -0.001(3)
C58A 0.026(4) 0.042(4) 0.058(4) 0.011(3) 0.014(3) -0.006(3)
O6A 0.017(2) 0.018(2) 0.0138(18) 0.0002(16) 0.0010(17) 0.0051(17)
C6A 0.016(4) 0.014(3) 0.018(3) 0.003(3) 0.007(3) 0.005(3)
C10A 0.018(4) 0.023(3) 0.017(3) -0.001(2) 0.004(3) -0.001(3)
C11A 0.017(4) 0.018(3) 0.013(3) -0.002(2) 0.004(2) 0.002(3)
C12A 0.020(4) 0.017(3) 0.021(3) -0.003(3) -0.002(3) -0.002(3)
C13A 0.022(4) 0.017(3) 0.016(3) 0.002(2) 0.005(3) 0.006(3)
O13A 0.037(3) 0.032(2) 0.0122(19) 0.0018(18) 0.0059(18) 0.006(2)
C132 0.041(5) 0.038(4) 0.021(3) 0.010(3) 0.016(3) 0.014(3)
C14A 0.024(4) 0.024(3) 0.020(3) 0.011(3) 0.015(3) 0.009(3)
C15A 0.010(3) 0.010(3) 0.026(3) 0.003(2) 0.006(3) 0.009(2)
C16A 0.024(4) 0.020(3) 0.029(3) -0.002(3) 0.012(3) -0.001(3)
B1 0.016(5) 0.042(5) 0.051(5) 0.014(4) 0.010(4) 0.004(4)
F11 0.052(3) 0.033(2) 0.051(2) 0.0114(17) 0.022(2) 0.0030(19)
F12 0.024(3) 0.084(3) 0.066(2) 0.000(2) 0.005(2) -0.011(2)
F13 0.066(3) 0.054(2) 0.060(2) 0.029(2) 0.003(2) -0.014(2)
F14 0.041(3) 0.061(3) 0.084(3) -0.026(2) 0.031(2) -0.007(2)
Cl10 0.0391(11) 0.0421(10) 0.0334(8) -0.0055(7) 0.0128(8) 0.0124(8)
C100 0.035(5) 0.043(4) 0.035(3) 0.005(3) 0.013(3) 0.011(3)
Cl11 0.0455(12) 0.0443(10) 0.0363(9) 0.0051(8) 0.0179(8) 0.0074(8)
C200 0.030(4) 0.032(4) 0.026(3) 0.006(3) 0.008(3) 0.020(3)
Cl20 0.0387(11) 0.0425(9) 0.0312(8) -0.0032(7) 0.0106(8) 0.0159(8)
Cl21 0.0400(12) 0.0445(10) 0.0271(8) 0.0035(7) 0.0089(8) 0.0041(8)
B2 0.031(6) 0.031(5) 0.054(5) 0.012(4) 0.017(5) 0.003(4)
F21 0.052(3) 0.036(2) 0.050(2) -0.0022(18) 0.0208(19) -0.0055(19)
F22A 0.056(10) 0.037(11) 0.155(19) -0.059(11) 0.067(12) -0.010(9)
F23A 0.102(17) 0.045(7) 0.089(9) 0.024(6) 0.027(10) -0.005(7)
F24A 0.016(7) 0.096(13) 0.094(14) -0.053(12) -0.016(9) 0.005(7)
F22B 0.013(5) 0.025(6) 0.093(8) -0.019(5) 0.001(5) 0.003(5)
F23B 0.073(12) 0.033(4) 0.146(12) 0.012(6) 0.080(12) -0.001(5)
F24B 0.127(11) 0.055(5) 0.042(6) 0.024(4) -0.040(6) -0.034(6)

loop_
_atom_type_symbol
_atom_type_description
_atom_type_scat_dispersion_real
_atom_type_scat_dispersion_imag
_atom_type_scat_source
C C 0.0033 0.0016 'International Tables Vol C Tables 4.2.6.8 and 6.1.1.4'
H H 0.0000 0.0000 'International Tables Vol C Tables 4.2.6.8 and 6.1.1.4'
N N 0.0061 0.0033 'International Tables Vol C Tables 4.2.6.8 and 6.1.1.4'
O O 0.0106 0.0060 'International Tables Vol C Tables 4.2.6.8 and 6.1.1.4'
B B 0.0013 0.0007 'International Tables Vol C Tables 4.2.6.8 and 6.1.1.4'
F F 0.0171 0.0103 'International Tables Vol C Tables 4.2.6.8 and 6.1.1.4'
P P 0.1023 0.0942 'International Tables Vol C Tables 4.2.6.8 and 6.1.1.4'
Cl Cl 0.1484 0.1585 'International Tables Vol C Tables 4.2.6.8 and 6.1.1.4'
Ir Ir -1.4442 7.9887 'International Tables Vol C Tables 4.2.6.8 and 6.1.1.4'

loop_
_geom_angle_atom_site_label_1
_geom_angle_atom_site_label_2
_geom_angle_atom_site_label_3
_geom_angle
N1 Ir1 O6 162.23(14)
N1 Ir1 C6 124.93(16)
O6 Ir1 C6 37.30(14)
N1 Ir1 Cl2 86.04(12)
O6 Ir1 Cl2 111.71(9)
C6 Ir1 Cl2 149.01(13)
N1 Ir1 P5 97.59(13)
O6 Ir1 P5 82.76(10)
C6 Ir1 P5 84.61(14)
Cl2 Ir1 P5 92.74(5)
N1 Ir1 P4 96.47(12)
O6 Ir1 P4 82.42(10)
C6 Ir1 P4 83.53(14)
Cl2 Ir1 P4 92.86(5)
P5 Ir1 P4 165.18(5)
C2 N1 Ir1 175.0(4)
N1 C2 C3 178.9(7)
C2 C3 H3A 109.5
C2 C3 H3B 109.5
H3A C3 H3B 109.5
C2 C3 H3C 109.5
H3A C3 H3C 109.5
H3B C3 H3C 109.5
C10 P4 C41 104.1(3)
C10 P4 C45 105.1(2)
C41 P4 C45 111.0(2)
C10 P4 Ir1 100.40(17)
C41 P4 Ir1 117.02(19)
C45 P4 Ir1 116.86(19)
C44 C41 C42 109.1(5)
C44 C41 C43 109.7(5)
C42 C41 C43 106.7(5)
C44 C41 P4 110.7(4)
C42 C41 P4 108.5(4)
C43 C41 P4 112.1(4)
C41 C42 H42A 109.5
C41 C42 H42B 109.5
H42A C42 H42B 109.5
C41 C42 H42C 109.5
H42A C42 H42C 109.5
H42B C42 H42C 109.5
C41 C43 H43A 109.5
C41 C43 H43B 109.5
H43A C43 H43B 109.5
C41 C43 H43C 109.5
H43A C43 H43C 109.5
H43B C43 H43C 109.5
C41 C44 H44A 109.5
C41 C44 H44B 109.5
H44A C44 H44B 109.5
C41 C44 H44C 109.5
H44A C44 H44C 109.5
H44B C44 H44C 109.5
C48 C45 C46 108.8(4)
C48 C45 C47 109.7(4)
C46 C45 C47 107.1(4)
C48 C45 P4 110.3(3)
C46 C45 P4 115.0(4)
C47 C45 P4 105.8(3)
C45 C46 H46A 109.5
C45 C46 H46B 109.5
H46A C46 H46B 109.5
C45 C46 H46C 109.5
H46A C46 H46C 109.5
H46B C46 H46C 109.5
C45 C47 H47A 109.5
C45 C47 H47B 109.5
H47A C47 H47B 109.5
C45 C47 H47C 109.5
H47A C47 H47C 109.5
H47B C47 H47C 109.5
C45 C48 H48A 109.5
C45 C48 H48B 109.5
H48A C48 H48B 109.5
C45 C48 H48C 109.5
H48A C48 H48C 109.5
H48B C48 H48C 109.5
C16 P5 C55 106.4(2)
C16 P5 C51 103.7(2)
C55 P5 C51 111.5(3)
C16 P5 Ir1 98.68(17)
C55 P5 Ir1 117.37(17)
C51 P5 Ir1 116.63(18)
C54 C51 C52 108.6(4)
C54 C51 C53 109.6(5)
C52 C51 C53 107.4(5)
C54 C51 P5 110.9(4)
C52 C51 P5 108.9(4)
C53 C51 P5 111.3(4)
C51 C52 H52A 109.5
C51 C52 H52B 109.5
H52A C52 H52B 109.5
C51 C52 H52C 109.5
H52A C52 H52C 109.5
H52B C52 H52C 109.5
C51 C53 H53A 109.5
C51 C53 H53B 109.5
H53A C53 H53B 109.5
C51 C53 H53C 109.5
H53A C53 H53C 109.5
H53B C53 H53C 109.5
C51 C54 H54A 109.5
C51 C54 H54B 109.5
H54A C54 H54B 109.5
C51 C54 H54C 109.5
H54A C54 H54C 109.5
H54B C54 H54C 109.5
C57 C55 C56 109.4(4)
C57 C55 C58 107.9(5)
C56 C55 C58 106.8(4)
C57 C55 P5 110.7(4)
C56 C55 P5 106.9(4)
C58 C55 P5 115.0(4)
C55 C56 H56A 109.5
C55 C56 H56B 109.5
H56A C56 H56B 109.5
C55 C56 H56C 109.5
H56A C56 H56C 109.5
H56B C56 H56C 109.5
C55 C57 H57A 109.5
C55 C57 H57B 109.5
H57A C57 H57B 109.5
C55 C57 H57C 109.5
H57A C57 H57C 109.5
H57B C57 H57C 109.5
C55 C58 H58A 109.5
C55 C58 H58B 109.5
H58A C58 H58B 109.5
C55 C58 H58C 109.5
H58A C58 H58C 109.5
H58B C58 H58C 109.5
C6 O6 Ir1 75.9(2)
O6 C6 C15 120.5(4)
O6 C6 C11 119.3(4)
C15 C6 C11 119.6(4)
O6 C6 Ir1 66.8(2)
C15 C6 Ir1 103.7(4)
C11 C6 Ir1 106.6(3)
C11 C10 P4 106.0(4)
C11 C10 H10A 110.5
P4 C10 H10A 110.5
C11 C10 H10B 110.5
P4 C10 H10B 110.5
H10A C10 H10B 108.7
C12 C11 C6 119.0(5)
C12 C11 C10 123.7(5)
C6 C11 C10 117.2(4)
C11 C12 C13 119.8(5)
C11 C12 H12 120.1
C13 C12 H12 120.1
O13 C13 C14 124.4(5)
O13 C13 C12 113.8(5)
C14 C13 C12 121.8(5)
C13 O13 C131 118.2(4)
O13 C131 H13A 109.5
O13 C131 H13B 109.5
H13A C131 H13B 109.5
O13 C131 H13C 109.5
H13A C131 H13C 109.5
H13B C131 H13C 109.5
C13 C14 C15 119.9(5)
C13 C14 H14 120.1
C15 C14 H14 120.1
C14 C15 C6 119.7(5)
C14 C15 C16 123.7(5)
C6 C15 C16 116.5(4)
C15 C16 P5 106.4(3)
C15 C16 H16A 110.5
P5 C16 H16A 110.5
C15 C16 H16B 110.5
P5 C16 H16B 110.5
H16A C16 H16B 108.6
N1A Ir1A O6A 163.08(15)
N1A Ir1A C6A 126.03(17)
O6A Ir1A C6A 37.06(14)
N1A Ir1A Cl2A 85.36(13)
O6A Ir1A Cl2A 111.55(9)
C6A Ir1A Cl2A 148.61(13)
N1A Ir1A P5A 97.85(12)
O6A Ir1A P5A 82.42(10)
C6A Ir1A P5A 84.19(14)
Cl2A Ir1A P5A 92.43(5)
N1A Ir1A P4A 96.25(12)
O6A Ir1A P4A 82.70(10)
C6A Ir1A P4A 83.68(14)
Cl2A Ir1A P4A 93.44(5)
P5A Ir1A P4A 165.11(5)
C2A N1A Ir1A 174.4(5)
N1A C2A C3A 179.3(8)
C2A C3A H3A1 109.5
C2A C3A H3A2 109.5
H3A1 C3A H3A2 109.5
C2A C3A H3A3 109.5
H3A1 C3A H3A3 109.5
H3A2 C3A H3A3 109.5
C10A P4A C45A 105.3(2)
C10A P4A C41A 103.4(2)
C45A P4A C41A 111.0(2)
C10A P4A Ir1A 100.12(17)
C45A P4A Ir1A 118.09(19)
C41A P4A Ir1A 116.42(18)
C43A C41A C42A 108.2(5)
C43A C41A C44A 110.1(5)
C42A C41A C44A 108.1(4)
C43A C41A P4A 112.5(4)
C42A C41A P4A 107.8(3)
C44A C41A P4A 110.1(4)
C41A C42A H42D 109.5
C41A C42A H42E 109.5
H42D C42A H42E 109.5
C41A C42A H42F 109.5
H42D C42A H42F 109.5
H42E C42A H42F 109.5
C41A C43A H43D 109.5
C41A C43A H43E 109.5
H43D C43A H43E 109.5
C41A C43A H43F 109.5
H43D C43A H43F 109.5
H43E C43A H43F 109.5
C41A C44A H44D 109.5
C41A C44A H44E 109.5
H44D C44A H44E 109.5
C41A C44A H44F 109.5
H44D C44A H44F 109.5
H44E C44A H44F 109.5
C48A C45A C46A 108.9(4)
C48A C45A C47A 109.8(4)
C46A C45A C47A 106.8(4)
C48A C45A P4A 110.6(4)
C46A C45A P4A 114.0(4)
C47A C45A P4A 106.5(3)
C45A C46A H46D 109.5
C45A C46A H46E 109.5
H46D C46A H46E 109.5
C45A C46A H46F 109.5
H46D C46A H46F 109.5
H46E C46A H46F 109.5
C45A C47A H47D 109.5
C45A C47A H47E 109.5
H47D C47A H47E 109.5
C45A C47A H47F 109.5
H47D C47A H47F 109.5
H47E C47A H47F 109.5
C45A C48A H48D 109.5
C45A C48A H48E 109.5
H48D C48A H48E 109.5
C45A C48A H48F 109.5
H48D C48A H48F 109.5
H48E C48A H48F 109.5
C16A P5A C51A 104.5(2)
C16A P5A C55A 105.8(2)
C51A P5A C55A 110.9(3)
C16A P5A Ir1A 99.20(18)
C51A P5A Ir1A 116.76(19)
C55A P5A Ir1A 117.44(18)
C54A C51A C52A 108.5(5)
C54A C51A C53A 109.6(5)
C52A C51A C53A 106.7(5)
C54A C51A P5A 110.9(4)
C52A C51A P5A 108.7(4)
C53A C51A P5A 112.3(4)
C51A C52A H52D 109.5
C51A C52A H52E 109.5
H52D C52A H52E 109.5
C51A C52A H52F 109.5
H52D C52A H52F 109.5
H52E C52A H52F 109.5
C51A C53A H53D 109.5
C51A C53A H53E 109.5
H53D C53A H53E 109.5
C51A C53A H53F 109.5
H53D C53A H53F 109.5
H53E C53A H53F 109.5
C51A C54A H54D 109.5
C51A C54A H54E 109.5
H54D C54A H54E 109.5
C51A C54A H54F 109.5
H54D C54A H54F 109.5
H54E C54A H54F 109.5
C56A C55A C58A 107.3(5)
C56A C55A C57A 109.8(5)
C58A C55A C57A 108.4(5)
C56A C55A P5A 106.2(4)
C58A C55A P5A 115.1(4)
C57A C55A P5A 110.0(4)
C55A C56A H56D 109.5
C55A C56A H56E 109.5
H56D C56A H56E 109.5
C55A C56A H56F 109.5
H56D C56A H56F 109.5
H56E C56A H56F 109.5
C55A C57A H57D 109.5
C55A C57A H57E 109.5
H57D C57A H57E 109.5
C55A C57A H57F 109.5
H57D C57A H57F 109.5
H57E C57A H57F 109.5
C55A C58A H58D 109.5
C55A C58A H58E 109.5
H58D C58A H58E 109.5
C55A C58A H58F 109.5
H58D C58A H58F 109.5
H58E C58A H58F 109.5
C6A O6A Ir1A 76.6(3)
O6A C6A C15A 119.9(4)
O6A C6A C11A 119.8(4)
C15A C6A C11A 119.9(4)
O6A C6A Ir1A 66.3(2)
C15A C6A Ir1A 103.6(3)
C11A C6A Ir1A 105.6(3)
C11A C10A P4A 105.9(4)
C11A C10A H10C 110.5
P4A C10A H10C 110.5
C11A C10A H10D 110.5
P4A C10A H10D 110.5
H10C C10A H10D 108.7
C12A C11A C6A 119.4(5)
C12A C11A C10A 123.8(5)
C6A C11A C10A 116.8(4)
C11A C12A C13A 120.6(5)
C11A C12A H12A 119.7
C13A C12A H12A 119.7
O13A C13A C12A 114.4(5)
O13A C13A C14A 124.4(5)
C12A C13A C14A 121.2(4)
C13A O13A C132 119.1(4)
O13A C132 H13D 109.5
O13A C132 H13E 109.5
H13D C132 H13E 109.5
O13A C132 H13F 109.5
H13D C132 H13F 109.5
H13E C132 H13F 109.5
C15A C14A C13A 119.4(5)
C15A C14A H14A 120.3
C13A C14A H14A 120.3
C14A C15A C6A 119.5(5)
C14A C15A C16A 122.9(5)
C6A C15A C16A 117.6(4)
C15A C16A P5A 106.2(3)
C15A C16A H16C 110.5
P5A C16A H16C 110.5
C15A C16A H16D 110.5
P5A C16A H16D 110.5
H16C C16A H16D 108.7
F14 B1 F12 110.9(6)
F14 B1 F11 109.7(5)
F12 B1 F11 111.3(6)
F14 B1 F13 109.3(6)
F12 B1 F13 108.0(5)
F11 B1 F13 107.5(6)
Cl10 C100 Cl11 112.4(3)
Cl10 C100 H10E 109.1
Cl11 C100 H10E 109.1
Cl10 C100 H10F 109.1
Cl11 C100 H10F 109.1
H10E C100 H10F 107.9
Cl20 C200 Cl21 111.8(3)
Cl20 C200 H20A 109.3
Cl21 C200 H20A 109.3
Cl20 C200 H20B 109.3
Cl21 C200 H20B 109.3
H20A C200 H20B 107.9
F24A B2 F22A 125.2(13)
F24A B2 F21 116.3(9)
F22A B2 F21 103.6(10)
F24A B2 F23B 52.7(9)
F22A B2 F23B 136.0(11)
F21 B2 F23B 115.6(7)
F24A B2 F22B 123.0(9)
F22A B2 F22B 32.1(10)
F21 B2 F22B 120.1(8)
F23B B2 F22B 106.3(8)
F24A B2 F24B 52.0(8)
F22A B2 F24B 82.3(11)
F21 B2 F24B 106.8(6)
F23B B2 F24B 103.6(10)
F22B B2 F24B 102.5(9)
F24A B2 F23A 105.2(11)
F22A B2 F23A 106.2(12)
F21 B2 F23A 96.0(7)
F23B B2 F23A 52.5(7)
F22B B2 F23A 77.0(8)
F24B B2 F23A 153.2(9)

loop_
_geom_bond_atom_site_label_1
_geom_bond_atom_site_label_2
_geom_bond_distance
Ir1 N1 2.009(5)
Ir1 O6 2.060(3)
Ir1 C6 2.174(5)
Ir1 Cl2 2.3797(14)
Ir1 P5 2.3913(15)
Ir1 P4 2.3980(15)
N1 C2 1.127(6)
C2 C3 1.457(8)
C3 H3A 0.9800
C3 H3B 0.9800
C3 H3C 0.9800
P4 C10 1.851(5)
P4 C41 1.875(5)
P4 C45 1.873(5)
C41 C44 1.529(7)
C41 C42 1.541(7)
C41 C43 1.550(8)
C42 H42A 0.9800
C42 H42B 0.9800
C42 H42C 0.9800
C43 H43A 0.9800
C43 H43B 0.9800
C43 H43C 0.9800
C44 H44A 0.9800
C44 H44B 0.9800
C44 H44C 0.9800
C45 C48 1.533(7)
C45 C46 1.542(7)
C45 C47 1.549(6)
C46 H46A 0.9800
C46 H46B 0.9800
C46 H46C 0.9800
C47 H47A 0.9800
C47 H47B 0.9800
C47 H47C 0.9800
C48 H48A 0.9800
C48 H48B 0.9800
C48 H48C 0.9800
P5 C16 1.844(5)
P5 C55 1.866(6)
P5 C51 1.883(5)
C51 C54 1.535(7)
C51 C52 1.537(7)
C51 C53 1.554(7)
C52 H52A 0.9800
C52 H52B 0.9800
C52 H52C 0.9800
C53 H53A 0.9800
C53 H53B 0.9800
C53 H53C 0.9800
C54 H54A 0.9800
C54 H54B 0.9800
C54 H54C 0.9800
C55 C57 1.540(7)
C55 C56 1.542(7)
C55 C58 1.550(7)
C56 H56A 0.9800
C56 H56B 0.9800
C56 H56C 0.9800
C57 H57A 0.9800
C57 H57B 0.9800
C57 H57C 0.9800
C58 H58A 0.9800
C58 H58B 0.9800
C58 H58C 0.9800
O6 C6 1.358(5)
C6 C15 1.422(7)
C6 C11 1.442(7)
C10 C11 1.501(7)
C10 H10A 0.9900
C10 H10B 0.9900
C11 C12 1.379(6)
C12 C13 1.412(7)
C12 H12 0.9500
C13 O13 1.351(5)
C13 C14 1.374(7)
O13 C131 1.442(6)
C131 H13A 0.9800
C131 H13B 0.9800
C131 H13C 0.9800
C14 C15 1.391(6)
C14 H14 0.9500
C15 C16 1.511(7)
C16 H16A 0.9900
C16 H16B 0.9900
Ir1A N1A 2.002(5)
Ir1A O6A 2.061(3)
Ir1A C6A 2.189(5)
Ir1A Cl2A 2.3746(15)
Ir1A P5A 2.3932(15)
Ir1A P4A 2.4022(15)
N1A C2A 1.122(6)
C2A C3A 1.462(8)
C3A H3A1 0.9800
C3A H3A2 0.9800
C3A H3A3 0.9800
P4A C10A 1.841(5)
P4A C45A 1.868(5)
P4A C41A 1.887(5)
C41A C43A 1.526(8)
C41A C42A 1.540(7)
C41A C44A 1.541(7)
C42A H42D 0.9800
C42A H42E 0.9800
C42A H42F 0.9800
C43A H43D 0.9800
C43A H43E 0.9800
C43A H43F 0.9800
C44A H44D 0.9800
C44A H44E 0.9800
C44A H44F 0.9800
C45A C48A 1.536(7)
C45A C46A 1.540(8)
C45A C47A 1.557(6)
C46A H46D 0.9800
C46A H46E 0.9800
C46A H46F 0.9800
C47A H47D 0.9800
C47A H47E 0.9800
C47A H47F 0.9800
C48A H48D 0.9800
C48A H48E 0.9800
C48A H48F 0.9800
P5A C16A 1.840(5)
P5A C51A 1.876(5)
P5A C55A 1.878(6)
C51A C54A 1.530(7)
C51A C52A 1.547(8)
C51A C53A 1.549(7)
C52A H52D 0.9800
C52A H52E 0.9800
C52A H52F 0.9800
C53A H53D 0.9800
C53A H53E 0.9800
C53A H53F 0.9800
C54A H54D 0.9800
C54A H54E 0.9800
C54A H54F 0.9800
C55A C56A 1.532(7)
C55A C58A 1.536(7)
C55A C57A 1.540(7)
C56A H56D 0.9800
C56A H56E 0.9800
C56A H56F 0.9800
C57A H57D 0.9800
C57A H57E 0.9800
C57A H57F 0.9800
C58A H58D 0.9800
C58A H58E 0.9800
C58A H58F 0.9800
O6A C6A 1.356(5)
C6A C15A 1.415(6)
C6A C11A 1.432(7)
C10A C11A 1.519(6)
C10A H10C 0.9900
C10A H10D 0.9900
C11A C12A 1.362(6)
C12A C13A 1.396(7)
C12A H12A 0.9500
C13A O13A 1.353(5)
C13A C14A 1.400(7)
O13A C132 1.438(6)
C132 H13D 0.9800
C132 H13E 0.9800
C132 H13F 0.9800
C14A C15A 1.391(6)
C14A H14A 0.9500
C15A C16A 1.506(7)
C16A H16C 0.9900
C16A H16D 0.9900
B1 F14 1.368(8)
B1 F12 1.372(8)
B1 F11 1.395(8)
B1 F13 1.396(8)
Cl10 C100 1.766(6)
C100 Cl11 1.770(5)
C100 H10E 0.9900
C100 H10F 0.9900
C200 Cl20 1.759(5)
C200 Cl21 1.775(5)
C200 H20A 0.9900
C200 H20B 0.9900
B2 F24A 1.246(12)
B2 F22A 1.281(19)
B2 F21 1.367(8)
B2 F23B 1.385(11)
B2 F22B 1.395(15)
B2 F24B 1.450(12)
B2 F23A 1.481(13)

loop_
_geom_torsion_atom_site_label_1
_geom_torsion_atom_site_label_2
_geom_torsion_atom_site_label_3
_geom_torsion_atom_site_label_4
_geom_torsion
O6 Ir1 N1 C2 -1(6)
C6 Ir1 N1 C2 -3(5)
Cl2 Ir1 N1 C2 177(100)
P5 Ir1 N1 C2 -91(5)
P4 Ir1 N1 C2 84(5)
Ir1 N1 C2 C3 -56(33)
N1 Ir1 P4 C10 -121.3(2)
O6 Ir1 P4 C10 40.86(18)
C6 Ir1 P4 C10 3.3(2)
Cl2 Ir1 P4 C10 152.39(17)
P5 Ir1 P4 C10 40.3(2)
N1 Ir1 P4 C41 126.9(2)
O6 Ir1 P4 C41 -71.0(2)
C6 Ir1 P4 C41 -108.6(2)
Cl2 Ir1 P4 C41 40.5(2)
P5 Ir1 P4 C41 -71.6(3)
N1 Ir1 P4 C45 -8.3(2)
O6 Ir1 P4 C45 153.8(2)
C6 Ir1 P4 C45 116.2(2)
Cl2 Ir1 P4 C45 -94.66(18)
P5 Ir1 P4 C45 153.3(2)
C10 P4 C41 C44 164.2(4)
C45 P4 C41 C44 51.6(5)
Ir1 P4 C41 C44 -86.1(4)
C10 P4 C41 C42 -76.2(4)
C45 P4 C41 C42 171.2(4)
Ir1 P4 C41 C42 33.5(5)
C10 P4 C41 C43 41.3(4)
C45 P4 C41 C43 -71.3(5)
Ir1 P4 C41 C43 151.1(3)
C10 P4 C45 C48 172.1(4)
C41 P4 C45 C48 -75.9(4)
Ir1 P4 C45 C48 61.9(4)
C10 P4 C45 C46 -64.4(4)
C41 P4 C45 C46 47.6(5)
Ir1 P4 C45 C46 -174.7(3)
C10 P4 C45 C47 53.5(4)
C41 P4 C45 C47 165.6(4)
Ir1 P4 C45 C47 -56.7(4)
N1 Ir1 P5 C16 119.3(2)
O6 Ir1 P5 C16 -42.76(18)
C6 Ir1 P5 C16 -5.3(2)
Cl2 Ir1 P5 C16 -154.31(17)
P4 Ir1 P5 C16 -42.2(2)
N1 Ir1 P5 C55 5.7(2)
O6 Ir1 P5 C55 -156.4(2)
C6 Ir1 P5 C55 -118.9(2)
Cl2 Ir1 P5 C55 92.0(2)
P4 Ir1 P5 C55 -155.9(2)
N1 Ir1 P5 C51 -130.5(2)
O6 Ir1 P5 C51 67.4(2)
C6 Ir1 P5 C51 104.9(2)
Cl2 Ir1 P5 C51 -44.1(2)
P4 Ir1 P5 C51 68.0(3)
C16 P5 C51 C54 -165.1(4)
C55 P5 C51 C54 -50.9(4)
Ir1 P5 C51 C54 87.7(4)
C16 P5 C51 C52 75.4(4)
C55 P5 C51 C52 -170.4(4)
Ir1 P5 C51 C52 -31.8(4)
C16 P5 C51 C53 -42.7(5)
C55 P5 C51 C53 71.4(5)
Ir1 P5 C51 C53 -150.0(3)
C16 P5 C55 C57 -169.5(3)
C51 P5 C55 C57 78.1(4)
Ir1 P5 C55 C57 -60.2(4)
C16 P5 C55 C56 -50.5(4)
C51 P5 C55 C56 -162.9(3)
Ir1 P5 C55 C56 58.8(4)
C16 P5 C55 C58 67.9(4)
C51 P5 C55 C58 -44.6(5)
Ir1 P5 C55 C58 177.1(3)
N1 Ir1 O6 C6 -1.7(6)
Cl2 Ir1 O6 C6 -179.3(2)
P5 Ir1 O6 C6 90.6(3)
P4 Ir1 O6 C6 -89.3(3)
Ir1 O6 C6 C15 -92.7(4)
Ir1 O6 C6 C11 96.7(4)
N1 Ir1 C6 O6 179.4(2)
Cl2 Ir1 C6 O6 1.2(4)
P5 Ir1 C6 O6 -85.1(2)
P4 Ir1 C6 O6 86.0(2)
N1 Ir1 C6 C15 -63.0(4)
O6 Ir1 C6 C15 117.6(4)
Cl2 Ir1 C6 C15 118.9(3)
P5 Ir1 C6 C15 32.5(3)
P4 Ir1 C6 C15 -156.4(3)
N1 Ir1 C6 C11 64.1(4)
O6 Ir1 C6 C11 -115.3(5)
Cl2 Ir1 C6 C11 -114.1(3)
P5 Ir1 C6 C11 159.6(3)
P4 Ir1 C6 C11 -29.3(3)
C41 P4 C10 C11 143.3(3)
C45 P4 C10 C11 -99.9(4)
Ir1 P4 C10 C11 21.8(3)
O6 C6 C11 C12 168.1(4)
C15 C6 C11 C12 -2.6(7)
Ir1 C6 C11 C12 -119.6(4)
O6 C6 C11 C10 -13.8(7)
C15 C6 C11 C10 175.5(4)
Ir1 C6 C11 C10 58.5(5)
P4 C10 C11 C12 123.3(5)
P4 C10 C11 C6 -54.7(5)
C6 C11 C12 C13 1.1(7)
C10 C11 C12 C13 -176.8(5)
C11 C12 C13 O13 -177.7(4)
C11 C12 C13 C14 2.5(8)
C14 C13 O13 C131 4.6(7)
C12 C13 O13 C131 -175.3(4)
O13 C13 C14 C15 175.7(4)
C12 C13 C14 C15 -4.4(8)
C13 C14 C15 C6 2.8(7)
C13 C14 C15 C16 -175.8(5)
O6 C6 C15 C14 -170.0(4)
C11 C6 C15 C14 0.7(7)
Ir1 C6 C15 C14 119.1(4)
O6 C6 C15 C16 8.7(7)
C11 C6 C15 C16 179.4(4)
Ir1 C6 C15 C16 -62.2(5)
C14 C15 C16 P5 -123.5(5)
C6 C15 C16 P5 57.9(5)
C55 P5 C16 C15 101.0(4)
C51 P5 C16 C15 -141.3(4)
Ir1 P5 C16 C15 -21.0(4)
O6A Ir1A N1A C2A -23(5)
C6A Ir1A N1A C2A -25(5)
Cl2A Ir1A N1A C2A 155(5)
P5A Ir1A N1A C2A -113(5)
P4A Ir1A N1A C2A 62(5)
Ir1A N1A C2A C3A 154(100)
N1A Ir1A P4A C10A -122.7(2)
O6A Ir1A P4A C10A 40.32(18)
C6A Ir1A P4A C10A 3.0(2)
Cl2A Ir1A P4A C10A 151.63(17)
P5A Ir1A P4A C10A 38.6(3)
N1A Ir1A P4A C45A -9.1(2)
O6A Ir1A P4A C45A 153.9(2)
C6A Ir1A P4A C45A 116.6(2)
Cl2A Ir1A P4A C45A -94.81(19)
P5A Ir1A P4A C45A 152.2(2)
N1A Ir1A P4A C41A 126.8(2)
O6A Ir1A P4A C41A -70.2(2)
C6A Ir1A P4A C41A -107.6(2)
Cl2A Ir1A P4A C41A 41.1(2)
P5A Ir1A P4A C41A -72.0(3)
C10A P4A C41A C43A 42.1(5)
C45A P4A C41A C43A -70.4(5)
Ir1A P4A C41A C43A 150.7(4)
C10A P4A C41A C42A -77.1(4)
C45A P4A C41A C42A 170.4(4)
Ir1A P4A C41A C42A 31.5(4)
C10A P4A C41A C44A 165.2(4)
C45A P4A C41A C44A 52.7(5)
Ir1A P4A C41A C44A -86.1(4)
C10A P4A C45A C48A 173.2(4)
C41A P4A C45A C48A -75.6(4)
Ir1A P4A C45A C48A 62.5(4)
C10A P4A C45A C46A -63.6(4)
C41A P4A C45A C46A 47.6(5)
Ir1A P4A C45A C46A -174.3(3)
C10A P4A C45A C47A 53.9(4)
C41A P4A C45A C47A 165.2(4)
Ir1A P4A C45A C47A -56.7(4)
N1A Ir1A P5A C16A 120.4(2)
O6A Ir1A P5A C16A -42.49(19)
C6A Ir1A P5A C16A -5.2(2)
Cl2A Ir1A P5A C16A -153.91(17)
P4A Ir1A P5A C16A -40.8(3)
N1A Ir1A P5A C51A -128.1(2)
O6A Ir1A P5A C51A 68.9(2)
C6A Ir1A P5A C51A 106.2(2)
Cl2A Ir1A P5A C51A -42.5(2)
P4A Ir1A P5A C51A 70.7(3)
N1A Ir1A P5A C55A 7.2(2)
O6A Ir1A P5A C55A -155.7(2)
C6A Ir1A P5A C55A -118.4(2)
Cl2A Ir1A P5A C55A 92.9(2)
P4A Ir1A P5A C55A -154.0(2)
C16A P5A C51A C54A -165.7(4)
C55A P5A C51A C54A -52.2(5)
Ir1A P5A C51A C54A 85.9(4)
C16A P5A C51A C52A 75.1(4)
C55A P5A C51A C52A -171.4(4)
Ir1A P5A C51A C52A -33.3(4)
C16A P5A C51A C53A -42.7(5)
C55A P5A C51A C53A 70.8(5)
Ir1A P5A C51A C53A -151.1(4)
C16A P5A C55A C56A -50.9(4)
C51A P5A C55A C56A -163.6(3)
Ir1A P5A C55A C56A 58.6(4)
C16A P5A C55A C58A 67.7(5)
C51A P5A C55A C58A -45.0(5)
Ir1A P5A C55A C58A 177.2(3)
C16A P5A C55A C57A -169.6(4)
C51A P5A C55A C57A 77.7(4)
Ir1A P5A C55A C57A -60.1(4)
N1A Ir1A O6A C6A -1.7(6)
Cl2A Ir1A O6A C6A 180.0(2)
P5A Ir1A O6A C6A 90.4(3)
P4A Ir1A O6A C6A -89.2(3)
Ir1A O6A C6A C15A -92.5(4)
Ir1A O6A C6A C11A 95.0(4)
N1A Ir1A C6A O6A 179.4(2)
Cl2A Ir1A C6A O6A 0.0(4)
P5A Ir1A C6A O6A -85.1(2)
P4A Ir1A C6A O6A 86.2(2)
N1A Ir1A C6A C15A -63.6(4)
O6A Ir1A C6A C15A 117.0(4)
Cl2A Ir1A C6A C15A 117.0(3)
P5A Ir1A C6A C15A 31.9(3)
P4A Ir1A C6A C15A -156.8(3)
N1A Ir1A C6A C11A 63.2(4)
O6A Ir1A C6A C11A -116.2(4)
Cl2A Ir1A C6A C11A -116.2(3)
P5A Ir1A C6A C11A 158.7(3)
P4A Ir1A C6A C11A -29.9(3)
C45A P4A C10A C11A -100.5(4)
C41A P4A C10A C11A 143.0(3)
Ir1A P4A C10A C11A 22.6(3)
O6A C6A C11A C12A 170.1(4)
C15A C6A C11A C12A -2.4(7)
Ir1A C6A C11A C12A -118.6(4)
O6A C6A C11A C10A -11.6(7)
C15A C6A C11A C10A 175.9(4)
Ir1A C6A C11A C10A 59.7(5)
P4A C10A C11A C12A 121.6(5)
P4A C10A C11A C6A -56.7(5)
C6A C11A C12A C13A 0.4(8)
C10A C11A C12A C13A -177.8(5)
C11A C12A C13A O13A -178.8(5)
C11A C12A C13A C14A 2.2(8)
C12A C13A O13A C132 -174.6(4)
C14A C13A O13A C132 4.3(7)
O13A C13A C14A C15A 178.3(4)
C12A C13A C14A C15A -2.8(8)
C13A C14A C15A C6A 0.7(7)
C13A C14A C15A C16A -178.4(5)
O6A C6A C15A C14A -170.6(4)
C11A C6A C15A C14A 1.8(7)
Ir1A C6A C15A C14A 119.1(4)
O6A C6A C15A C16A 8.6(7)
C11A C6A C15A C16A -178.9(5)
Ir1A C6A C15A C16A -61.7(5)
C14A C15A C16A P5A -123.4(4)
C6A C15A C16A P5A 57.4(5)
C51A P5A C16A C15A -141.3(4)
C55A P5A C16A C15A 101.6(4)
Ir1A P5A C16A C15A -20.5(3)
